data_2002290
loop_
_publ_author_name
'Ploetz, K B'
'Mueller-Buschbaum, Hk'

_publ_section_title
;
Zur Kristallchemie der Oxoplumbate(II),IV Einbau von Sr(II) in Pb9 Al8
O21
;
_journal_name_full
;
Zeitschrift fuer Naturforschung, Teil B. Anorganische Chemie,
Organische Chemie (33,1978-41,1986)
;
_journal_page_first 108
_journal_page_last 109
_journal_volume 37
_journal_year 1982
_chemical_formula_structural 'Pb8.6 Sr0.4 Al8 O21'
_chemical_formula_sum 'Al8 O21 Pb8.6 Sr0.4'
_chemical_name_systematic
;
Lead strontium aluminium oxide (8.6/.4/8/21)
;
_space_group_IT_number 205
_symmetry_cell_setting cubic
_symmetry_Int_Tables_number 205
_symmetry_space_group_name_Hall '-P 2ac 2ab 3'
_symmetry_space_group_name_H-M 'P a -3'
_cell_angle_alpha 90
_cell_angle_beta 90
_cell_angle_gamma 90
_cell_formula_units_Z 4
_cell_length_a 13.263
_cell_length_b 13.263
_cell_length_c 13.263
_cell_volume 2333.1
_refine_ls_R_factor_all 0.09
_cod_original_formula_sum 'Al8 O21 Pb8.6 Sr.4'
_cod_database_code 2002290

loop_
_symmetry_equiv_pos_as_xyz
x,y,z
1/2+x,1/2-y,-z
-x,1/2+y,1/2-z
1/2-x,-y,1/2+z
y,z,x
1/2-y,-z,1/2+x
1/2+y,1/2-z,-x
-y,1/2+z,1/2-x
z,x,y
-z,1/2+x,1/2-y
1/2-z,-x,1/2+y
1/2+z,1/2-x,-y
-x,-y,-z
1/2-x,1/2+y,z
x,1/2-y,1/2+z
1/2+x,y,1/2-z
-y,-z,-x
1/2+y,z,1/2-x
1/2-y,1/2+z,x
y,1/2-z,1/2+x
-z,-x,-y
z,1/2-x,1/2+y
1/2+z,x,1/2-y
1/2-z,1/2+x,y

loop_
_atom_site_label
_atom_site_type_symbol
_atom_site_symmetry_multiplicity
_atom_site_Wyckoff_symbol
_atom_site_fract_x
_atom_site_fract_y
_atom_site_fract_z
_atom_site_occupancy
_atom_site_attached_hydrogens
_atom_site_calc_flag
Pb1 Pb2+ 24 d 0.2644 0.9587 0.3755 1. 0 d
Pb2 Pb2+ 8 c 0.2246 0.2246 0.2246 1. 0 d
Pb3 Pb2+ 4 b 0.5 0.5 0.5 0.6 0 d
Sr1 Sr2+ 4 b 0.5 0.5 0.5 0.4 0 d
Al1 Al3+ 24 d 0.2198 0.4527 0.1094 1. 0 d
Al2 Al3+ 8 c 0.0763 0.0763 0.0763 1. 0 d
O1 O2- 24 d 0.05 0.055 0.197 1. 0 d
O2 O2- 24 d 0.71 0.62 0.806 1. 0 d
O3 O2- 4 a 0. 0. 0. 1. 0 d
O4 O2- 24 d 0.386 0.49 0.666 1. 0 d
O5 O2- 8 c 0.393 0.393 0.393 1. 0 d

loop_
_atom_type_symbol
_atom_type_oxidation_number
Pb2+ 2.000
Sr2+ 2.000
Al3+ 3.000
O2- -2.000
